data_4317976
loop_
_publ_author_name
'Xuhui Zhu'
'Eduard Rusanov'
'Ralph Kluge'
'Harry Schmidt'
'Dirk Steinborn'

_publ_section_title
;
 Synthesis, Characterization, and Structure of [{PtMe3(9-MeA)}3] (9-MeAH =
 9-Methyladenine): A Cyclic Trimeric Platinum(IV) Complex with a
 Nucleobase
;
_journal_name_full 'Inorganic Chemistry'
_journal_page_first 2667
_journal_page_last 2671
_journal_paper_doi 10.1021/ic0110530
_journal_volume 41
_journal_year 2002
_chemical_formula_sum 'C30 H51 N15 O Pt3'
_chemical_formula_weight 1223.13
_chemical_name_systematic
;
  ?
;
_space_group_IT_number 14
_symmetry_cell_setting monoclinic
_symmetry_space_group_name_Hall '-P 2ybc'
_symmetry_space_group_name_H-M 'P 1 21/c 1'
_atom_sites_solution_hydrogens geom
_atom_sites_solution_primary direct
_atom_sites_solution_secondary difmap
_audit_creation_method SHELXL
_cell_angle_alpha 90.00
_cell_angle_beta 96.36(3)
_cell_angle_gamma 90.00
_cell_formula_units_Z 4
_cell_length_a 9.583(2)
_cell_length_b 18.980(4)
_cell_length_c 21.417(4)
_cell_measurement_reflns_used 8000
_cell_measurement_temperature 203(2)
_cell_measurement_theta_max 26.01
_cell_measurement_theta_min 2.14
_cell_volume 3871.5(14)
_computing_cell_refinement 'STOE-IPDS Software'
_computing_data_collection 'STOE-IPDS Software'
_computing_data_reduction 'STOE-IPDS Software'
_computing_molecular_graphics Siemens-SHELXTL
_computing_publication_material 'SHELXL-93 (Sheldrick, 1993)'
_computing_structure_refinement 'SHELXL-93 (Sheldrick, 1993)'
_computing_structure_solution 'SHELXS-86 (Sheldrick, 1990)'
_diffrn_ambient_temperature 203(2)
_diffrn_measurement_device STOE-IPDS
_diffrn_measurement_method '\f oscillation'
_diffrn_radiation_monochromator graphite
_diffrn_radiation_source 'fine-focus sealed tube'
_diffrn_radiation_type MoK\a
_diffrn_radiation_wavelength 0.71073
_diffrn_reflns_av_R_equivalents 0.1470
_diffrn_reflns_av_sigmaI/netI 0.0905
_diffrn_reflns_limit_h_max 11
_diffrn_reflns_limit_h_min -11
_diffrn_reflns_limit_k_max 21
_diffrn_reflns_limit_k_min -22
_diffrn_reflns_limit_l_max 26
_diffrn_reflns_limit_l_min -26
_diffrn_reflns_number 28694
_diffrn_reflns_theta_max 26.01
_diffrn_reflns_theta_min 2.14
_diffrn_standards_decay_% negligible
_diffrn_standards_interval_count 'every image '
_diffrn_standards_interval_time 'every image '
_diffrn_standards_number '200  for each image'
_exptl_absorpt_coefficient_mu 10.859
_exptl_absorpt_correction_type none
_exptl_crystal_colour colorless
_exptl_crystal_density_diffrn 2.098
_exptl_crystal_description prism
_exptl_crystal_F_000 2312
_exptl_crystal_size_max 0.30
_exptl_crystal_size_mid 0.30
_exptl_crystal_size_min 0.12
_refine_diff_density_max 2.769
_refine_diff_density_min -3.074
_refine_diff_density_rms 0.312
_refine_ls_extinction_coef none
_refine_ls_extinction_method none
_refine_ls_goodness_of_fit_all 0.991
_refine_ls_goodness_of_fit_obs 1.062
_refine_ls_hydrogen_treatment noref
_refine_ls_matrix_type full
_refine_ls_number_parameters 442
_refine_ls_number_reflns 6753
_refine_ls_number_restraints 0
_refine_ls_restrained_S_all 1.056
_refine_ls_restrained_S_obs 1.062
_refine_ls_R_factor_all 0.0943
_refine_ls_R_factor_obs 0.0716
_refine_ls_shift/esd_max -0.024
_refine_ls_shift/esd_mean 0.002
_refine_ls_structure_factor_coef Fsqd
_refine_ls_weighting_details 'w=1/[\s^2^(Fo^2^)+(0.0719P)^2^+117.9184P] where P=(Fo^2^+2Fc^2^)/3'
_refine_ls_weighting_scheme calc
_refine_ls_wR_factor_all 0.1783
_refine_ls_wR_factor_obs 0.1546
_reflns_number_observed 5427
_reflns_number_total 7220
_reflns_observed_criterion >2sigma(I)
_cod_data_source_file ic0110530_1.cif
_cod_data_source_block 1
_cod_depositor_comments
;
The following automatic conversions were performed:

'_symmetry_cell_setting' value 'Monoclinic' changed to 'monoclinic'
according to the built-in table from CIF Core dictionary named
'cif_core.dic' version 2.4.1 from 2010-06-29.

Automatic conversion script
Id: cif_fix_values 1646 2011-03-28 12:23:43Z adriana 

The following automatic conversions were performed:

'_refine_ls_weighting_scheme' value 'calc
w=1/[\s^2^(Fo^2^)+(0.0719P)^2^+117.9184P] where P=(Fo^2^+2Fc^2^)/3'
was changed to 'calc'. New tag '_refine_ls_weighting_details' was
created. The value of the new tag was set to
'w=1/[\s^2^(Fo^2^)+(0.0719P)^2^+117.9184P] where P=(Fo^2^+2Fc^2^)/3'.

Automatic conversion script
Id: cif_fix_values 3143 2015-03-26 13:38:13Z robertas 
;
_cod_database_code 4317976

loop_
_symmetry_equiv_pos_as_xyz
'x, y, z'
'-x, y+1/2, -z+1/2'
'-x, -y, -z'
'x, -y-1/2, z-1/2'

loop_
_atom_site_aniso_label
_atom_site_aniso_U_11
_atom_site_aniso_U_22
_atom_site_aniso_U_33
_atom_site_aniso_U_23
_atom_site_aniso_U_13
_atom_site_aniso_U_12
Pt3 0.0293(3) 0.0258(3) 0.0214(3) 0.0010(2) -0.0001(2) -0.0026(2)
Pt1 0.0339(3) 0.0282(4) 0.0233(3) -0.0022(2) 0.0044(2) 0.0022(2)
Pt2 0.0301(3) 0.0341(4) 0.0167(3) 0.0003(2) -0.0014(2) 0.0037(2)
N1A 0.052(9) 0.028(8) 0.018(6) 0.003(5) -0.008(6) -0.005(6)
C2A 0.055(11) 0.036(10) 0.018(7) -0.002(6) 0.014(7) -0.010(8)
N3A 0.047(9) 0.043(9) 0.030(7) -0.002(6) 0.003(6) -0.002(7)
C4A 0.033(9) 0.051(11) 0.024(7) 0.006(7) 0.005(6) -0.005(8)
C5A 0.036(9) 0.033(10) 0.028(7) 0.003(6) 0.004(6) 0.002(7)
C6A 0.034(9) 0.026(9) 0.026(7) 0.006(6) -0.004(6) 0.008(6)
N6A 0.035(8) 0.031(8) 0.026(6) -0.004(5) -0.003(6) -0.003(6)
N7A 0.043(8) 0.027(8) 0.029(6) -0.007(5) 0.001(6) 0.000(6)
C8A 0.046(11) 0.039(11) 0.025(7) -0.002(6) -0.003(7) 0.006(8)
N9A 0.030(8) 0.035(9) 0.041(7) -0.002(6) 0.011(6) -0.010(6)
C9A 0.027(9) 0.064(14) 0.054(11) 0.004(9) 0.013(8) -0.007(9)
N1B 0.027(7) 0.029(8) 0.025(6) -0.002(5) 0.007(5) -0.001(5)
C2B 0.024(8) 0.047(11) 0.028(7) 0.012(7) -0.004(6) 0.006(7)
N3B 0.019(6) 0.049(9) 0.032(7) 0.009(6) 0.004(5) 0.008(6)
C4B 0.022(7) 0.033(9) 0.025(7) -0.009(6) 0.000(6) 0.007(6)
C5B 0.032(8) 0.029(9) 0.021(7) 0.005(6) -0.007(6) 0.003(6)
C6B 0.025(7) 0.027(9) 0.016(6) -0.002(5) -0.003(5) 0.005(6)
N6B 0.031(7) 0.028(8) 0.020(5) -0.003(5) 0.004(5) -0.001(5)
N7B 0.041(8) 0.039(9) 0.015(5) 0.002(5) -0.004(5) 0.007(6)
C8B 0.020(8) 0.044(11) 0.035(8) 0.000(7) 0.000(6) -0.008(7)
N9B 0.032(7) 0.043(9) 0.031(7) 0.000(6) 0.009(6) 0.003(6)
C9B 0.053(12) 0.057(14) 0.040(10) -0.006(8) 0.008(9) 0.013(9)
N1C 0.025(7) 0.026(8) 0.030(6) -0.001(5) 0.001(5) -0.004(5)
C2C 0.040(10) 0.040(11) 0.036(8) -0.009(7) 0.001(7) -0.005(8)
N3C 0.049(9) 0.038(9) 0.030(7) -0.003(6) -0.010(6) -0.001(7)
C4C 0.033(8) 0.027(9) 0.021(6) -0.003(6) 0.009(6) -0.006(6)
C5C 0.018(7) 0.035(9) 0.019(6) 0.003(5) 0.007(5) -0.005(6)
C6C 0.050(10) 0.014(8) 0.015(6) -0.001(5) 0.012(6) -0.005(6)
N6C 0.024(6) 0.024(7) 0.025(6) 0.001(5) 0.001(5) -0.009(5)
N7C 0.036(8) 0.026(8) 0.026(6) 0.001(5) -0.012(5) -0.001(6)
C8C 0.038(9) 0.032(10) 0.031(8) 0.004(6) -0.004(7) 0.003(7)
N9C 0.034(8) 0.037(8) 0.024(6) 0.002(5) -0.002(5) -0.007(6)
C9C 0.036(10) 0.048(12) 0.045(10) 0.005(8) -0.006(8) -0.003(8)
C10A 0.024(8) 0.039(10) 0.043(9) -0.001(7) 0.020(7) 0.002(7)
C11A 0.045(11) 0.045(12) 0.044(9) -0.001(8) 0.017(8) 0.003(8)
C12A 0.067(14) 0.035(11) 0.041(9) 0.001(7) 0.008(9) 0.010(9)
C10B 0.077(16) 0.060(14) 0.021(8) -0.003(8) -0.007(8) 0.002(11)
C11B 0.050(11) 0.038(11) 0.036(9) -0.004(7) -0.008(8) -0.010(8)
C12B 0.045(11) 0.059(13) 0.028(8) 0.002(7) 0.005(7) 0.016(9)
C10C 0.032(9) 0.044(11) 0.039(9) -0.008(7) 0.010(7) -0.001(7)
C11C 0.038(10) 0.032(10) 0.038(9) 0.000(7) 0.006(7) 0.003(7)
C12C 0.044(10) 0.050(12) 0.029(8) 0.005(7) 0.009(7) 0.001(8)
O1 0.084(13) 0.080(13) 0.058(9) 0.008(8) 0.023(9) 0.016(9)
C110 0.051(13) 0.049(14) 0.064(13) -0.011(10) 0.006(10) 0.003(9)
C111 0.094(22) 0.108(24) 0.077(17) 0.024(15) 0.061(16) 0.001(17)
C112 0.064(18) 0.100(25) 0.142(27) -0.008(20) -0.044(18) 0.048(17)

loop_
_atom_site_label
_atom_site_type_symbol
_atom_site_fract_x
_atom_site_fract_y
_atom_site_fract_z
_atom_site_U_iso_or_equiv
_atom_site_thermal_displace_type
_atom_site_occupancy
_atom_site_calc_flag
_atom_site_refinement_flags
_atom_site_disorder_group
Pt3 Pt 0.24688(6) 0.08381(3) 0.70121(2) 0.0257(2) Uani 1 d . .
Pt1 Pt 0.22809(7) 0.38556(3) 0.66169(2) 0.0284(2) Uani 1 d . .
Pt2 Pt 0.21432(6) 0.19572(3) 0.45138(2) 0.0272(2) Uani 1 d . .
N1A N 0.3264(16) 0.2932(7) 0.4864(5) 0.034(3) Uani 1 d . .
C2A C 0.4355(20) 0.3146(9) 0.4543(7) 0.036(4) Uani 1 d . .
H2AA H 0.4528(20) 0.2870(9) 0.4184(7) 0.080 Uiso 1 d R .
N3A N 0.5321(17) 0.3617(8) 0.4696(6) 0.040(3) Uani 1 d . .
C4A C 0.5137(18) 0.3934(10) 0.5260(7) 0.036(4) Uani 1 d . .
C5A C 0.4090(18) 0.3766(9) 0.5604(7) 0.032(4) Uani 1 d . .
C6A C 0.3046(17) 0.3265(8) 0.5418(7) 0.029(3) Uani 1 d . .
N6A N 0.2089(15) 0.3168(7) 0.5790(6) 0.031(3) Uani 1 d . .
H6AA H 0.1514(15) 0.2792(7) 0.5770(6) 0.080 Uiso 1 d R .
N7A N 0.4198(15) 0.4162(7) 0.6160(6) 0.033(3) Uani 1 d . .
C8A C 0.5340(19) 0.4537(10) 0.6132(7) 0.037(4) Uani 1 d . .
H8AA H 0.5758(19) 0.4831(10) 0.6466(7) 0.080 Uiso 1 d R .
N9A N 0.5957(15) 0.4437(8) 0.5597(6) 0.035(3) Uani 1 d . .
C9A C 0.7252(19) 0.4755(11) 0.5419(9) 0.048(5) Uani 1 d . .
H9AA H 0.7615(19) 0.5065(11) 0.5752(9) 0.080 Uiso 1 d R .
H9AB H 0.7925(19) 0.4391(11) 0.5368(9) 0.080 Uiso 1 d R .
H9AC H 0.7074(19) 0.5017(11) 0.5035(9) 0.080 Uiso 1 d R .
N1B N 0.3716(13) 0.0844(7) 0.6207(5) 0.027(3) Uani 1 d . .
C2B C 0.5019(16) 0.0529(9) 0.6285(7) 0.033(4) Uani 1 d . .
H2BA H 0.5257(16) 0.0318(9) 0.6690(7) 0.080 Uiso 1 d R .
N3B N 0.6013(13) 0.0485(8) 0.5903(6) 0.033(3) Uani 1 d . .
C4B C 0.5611(15) 0.0819(8) 0.5343(7) 0.027(3) Uani 1 d . .
C5B C 0.4327(17) 0.1140(8) 0.5210(6) 0.028(3) Uani 1 d . .
C6B C 0.3349(15) 0.1172(8) 0.5640(6) 0.023(3) Uani 1 d . .
N6B N 0.2185(14) 0.1532(7) 0.5468(5) 0.026(3) Uani 1 d . .
H6BA H 0.1455(14) 0.1560(7) 0.5697(5) 0.080 Uiso 1 d R .
N7B N 0.4207(15) 0.1448(7) 0.4620(5) 0.032(3) Uani 1 d . .
C8B C 0.5437(16) 0.1305(9) 0.4399(7) 0.033(4) Uani 1 d . .
H8BA H 0.5721(16) 0.1465(9) 0.4007(7) 0.080 Uiso 1 d R .
N9B N 0.6314(15) 0.0915(8) 0.4822(6) 0.035(3) Uani 1 d . .
C9B C 0.7739(22) 0.0693(11) 0.4767(9) 0.050(5) Uani 1 d . .
H9BA H 0.8162(22) 0.0394(11) 0.5097(9) 0.080 Uiso 1 d R .
H9BB H 0.7761(22) 0.0461(11) 0.4370(9) 0.080 Uiso 1 d R .
H9BC H 0.8250(22) 0.1128(11) 0.4767(9) 0.080 Uiso 1 d R .
N1C N 0.3527(13) 0.3053(7) 0.7159(6) 0.027(3) Uani 1 d . .
C2C C 0.4739(19) 0.3306(10) 0.7504(8) 0.039(4) Uani 1 d . .
H2CA H 0.4871(19) 0.3807(10) 0.7494(8) 0.080 Uiso 1 d R .
N3C N 0.5741(17) 0.2954(8) 0.7876(6) 0.040(3) Uani 1 d . .
C4C C 0.5454(17) 0.2259(8) 0.7872(6) 0.027(3) Uani 1 d . .
C5C C 0.4322(15) 0.1935(8) 0.7522(6) 0.024(3) Uani 1 d . .
C6C C 0.3343(18) 0.2338(8) 0.7155(6) 0.026(3) Uani 1 d . .
N6C N 0.2254(13) 0.1976(7) 0.6889(5) 0.024(3) Uani 1 d . .
H6CA H 0.1488(13) 0.2187(7) 0.6691(5) 0.080 Uiso 1 d R .
N7C N 0.4403(15) 0.1227(7) 0.7599(6) 0.030(3) Uani 1 d . .
C8C C 0.5501(18) 0.1108(9) 0.7998(7) 0.034(4) Uani 1 d . .
H8CA H 0.5788(18) 0.0652(9) 0.8160(7) 0.080 Uiso 1 d R .
N9C N 0.6196(15) 0.1720(7) 0.8174(6) 0.032(3) Uani 1 d . .
C9C C 0.7509(19) 0.1786(11) 0.8588(8) 0.044(4) Uani 1 d . .
H9CA H 0.7764(19) 0.2274(11) 0.8633(8) 0.080 Uiso 1 d R .
H9CB H 0.7411(19) 0.1589(11) 0.8994(8) 0.080 Uiso 1 d R .
H9CC H 0.8226(19) 0.1536(11) 0.8400(8) 0.080 Uiso 1 d R .
C10A C 0.0433(16) 0.3562(9) 0.6925(8) 0.034(4) Uani 1 d . .
H10A H 0.0612(16) 0.3395(9) 0.7349(8) 0.080 Uiso 1 d R .
H10B H -0.0175(16) 0.3965(9) 0.6912(8) 0.080 Uiso 1 d R .
H10C H -0.0008(16) 0.3196(9) 0.6664(8) 0.080 Uiso 1 d R .
C11A C 0.1193(20) 0.4621(10) 0.6119(8) 0.043(4) Uani 1 d . .
H11A H 0.0239(20) 0.4613(10) 0.6217(8) 0.080 Uiso 1 d R .
H11B H 0.1594(20) 0.5076(10) 0.6218(8) 0.080 Uiso 1 d R .
H11C H 0.1212(20) 0.4527(10) 0.5680(8) 0.080 Uiso 1 d R .
C12A C 0.2469(23) 0.4518(10) 0.7382(8) 0.047(5) Uani 1 d . .
H12A H 0.1736(23) 0.4444(10) 0.7646(8) 0.080 Uiso 1 d R .
H12B H 0.3360(23) 0.4407(10) 0.7611(8) 0.080 Uiso 1 d R .
H12C H 0.2465(23) 0.5001(10) 0.7251(8) 0.080 Uiso 1 d R .
C10B C 0.2138(25) 0.2292(12) 0.3599(7) 0.053(5) Uani 1 d . .
H10D H 0.1281(25) 0.2538(12) 0.3466(7) 0.080 Uiso 1 d R .
H10E H 0.2911(25) 0.2616(12) 0.3619(7) 0.080 Uiso 1 d R .
H10F H 0.2276(25) 0.1924(12) 0.3305(7) 0.080 Uiso 1 d R .
C11B C 0.1220(21) 0.1043(10) 0.4169(8) 0.042(4) Uani 1 d . .
H11D H 0.0236(21) 0.1141(10) 0.4077(8) 0.080 Uiso 1 d R .
H11E H 0.1599(21) 0.0906(10) 0.3791(8) 0.080 Uiso 1 d R .
H11F H 0.1351(21) 0.0668(10) 0.4471(8) 0.080 Uiso 1 d R .
C12B C 0.0211(20) 0.2399(11) 0.4485(7) 0.044(4) Uani 1 d . .
H12D H 0.0079(20) 0.2733(11) 0.4147(7) 0.080 Uiso 1 d R .
H12E H -0.0463(20) 0.2025(11) 0.4411(7) 0.080 Uiso 1 d R .
H12F H 0.0084(20) 0.2630(11) 0.4873(7) 0.080 Uiso 1 d R .
C10C C 0.2808(18) -0.0216(9) 0.7157(8) 0.038(4) Uani 1 d . .
H10G H 0.2097(18) -0.0520(9) 0.6954(8) 0.080 Uiso 1 d R .
H10H H 0.3696(18) -0.0324(9) 0.7011(8) 0.080 Uiso 1 d R .
H10I H 0.2872(18) -0.0284(9) 0.7603(8) 0.080 Uiso 1 d R .
C11C C 0.0667(18) 0.0551(9) 0.6489(8) 0.036(4) Uani 1 d . .
H11G H 0.0684(18) 0.0055(9) 0.6403(8) 0.080 Uiso 1 d R .
H11H H -0.0117(18) 0.0657(9) 0.6716(8) 0.080 Uiso 1 d R .
H11I H 0.0579(18) 0.0809(9) 0.6101(8) 0.080 Uiso 1 d R .
C12C C 0.1372(20) 0.0843(10) 0.7783(7) 0.040(4) Uani 1 d . .
H12G H 0.0419(20) 0.0693(10) 0.7677(7) 0.080 Uiso 1 d R .
H12H H 0.1836(20) 0.0528(10) 0.8090(7) 0.080 Uiso 1 d R .
H12I H 0.1382(20) 0.1311(10) 0.7952(7) 0.080 Uiso 1 d R .
O1 O 0.9154(20) 0.2160(10) 0.5976(7) 0.073(5) Uani 1 d . .
C110 C 0.8118(24) 0.2201(12) 0.6259(10) 0.055(5) Uani 1 d . .
C111 C 0.8157(32) 0.1938(16) 0.6918(12) 0.089(9) Uani 1 d . .
H11J H 0.9076(32) 0.1759(16) 0.7057(12) 0.080 Uiso 1 d R .
H11K H 0.7936(32) 0.2316(16) 0.7188(12) 0.080 Uiso 1 d R .
H11L H 0.7478(32) 0.1569(16) 0.6931(12) 0.080 Uiso 1 d R .
C112 C 0.6761(31) 0.2500(17) 0.5976(16) 0.106(12) Uani 1 d . .
H11M H 0.6805(31) 0.2663(17) 0.5554(16) 0.080 Uiso 1 d R .
H11N H 0.6061(31) 0.2138(17) 0.5976(16) 0.080 Uiso 1 d R .
H11O H 0.6520(31) 0.2886(17) 0.6233(16) 0.080 Uiso 1 d R .

loop_
_atom_type_symbol
_atom_type_description
_atom_type_scat_dispersion_real
_atom_type_scat_dispersion_imag
_atom_type_scat_source
C C 0.0033 0.0016 'International Tables Vol C Tables 4.2.6.8 and 6.1.1.4'
H H 0.0000 0.0000 'International Tables Vol C Tables 4.2.6.8 and 6.1.1.4'
N N 0.0061 0.0033 'International Tables Vol C Tables 4.2.6.8 and 6.1.1.4'
Pt Pt -1.7033 8.3905 'International Tables Vol C Tables 4.2.6.8 and 6.1.1.4'
O O 0.0106 0.0060 'International Tables Vol C Tables 4.2.6.8 and 6.1.1.4'

loop_
_geom_angle_atom_site_label_1
_geom_angle_atom_site_label_2
_geom_angle_atom_site_label_3
_geom_angle
_geom_angle_site_symmetry_1
_geom_angle_site_symmetry_3
_geom_angle_publ_flag
C11C Pt3 C12C 88.0(7) . . ?
C11C Pt3 C10C 86.1(7) . . ?
C12C Pt3 C10C 88.3(7) . . ?
C11C Pt3 N6C 97.8(6) . . ?
C12C Pt3 N6C 92.5(6) . . ?
C10C Pt3 N6C 176.0(6) . . ?
C11C Pt3 N1B 94.1(6) . . ?
C12C Pt3 N1B 177.9(6) . . ?
C10C Pt3 N1B 91.8(6) . . ?
N6C Pt3 N1B 87.3(5) . . ?
C11C Pt3 N7C 176.2(6) . . ?
C12C Pt3 N7C 90.7(6) . . ?
C10C Pt3 N7C 97.4(6) . . ?
N6C Pt3 N7C 78.7(5) . . ?
N1B Pt3 N7C 87.2(5) . . ?
C10A Pt1 C11A 87.2(7) . . ?
C10A Pt1 C12A 84.9(8) . . ?
C11A Pt1 C12A 88.6(8) . . ?
C10A Pt1 N1C 94.6(6) . . ?
C11A Pt1 N1C 177.9(7) . . ?
C12A Pt1 N1C 90.5(6) . . ?
C10A Pt1 N6A 95.8(6) . . ?
C11A Pt1 N6A 90.5(6) . . ?
C12A Pt1 N6A 178.8(6) . . ?
N1C Pt1 N6A 90.4(5) . . ?
C10A Pt1 N7A 173.2(6) . . ?
C11A Pt1 N7A 89.0(6) . . ?
C12A Pt1 N7A 100.6(7) . . ?
N1C Pt1 N7A 89.3(5) . . ?
N6A Pt1 N7A 78.6(5) . . ?
C12B Pt2 C10B 86.4(8) . . ?
C12B Pt2 C11B 89.0(8) . . ?
C10B Pt2 C11B 87.9(8) . . ?
C12B Pt2 N6B 95.9(6) . . ?
C10B Pt2 N6B 176.3(7) . . ?
C11B Pt2 N6B 89.3(6) . . ?
C12B Pt2 N7B 175.4(6) . . ?
C10B Pt2 N7B 98.2(7) . . ?
C11B Pt2 N7B 90.7(7) . . ?
N6B Pt2 N7B 79.5(5) . . ?
C12B Pt2 N1A 94.1(7) . . ?
C10B Pt2 N1A 90.8(7) . . ?
C11B Pt2 N1A 176.5(7) . . ?
N6B Pt2 N1A 91.9(4) . . ?
N7B Pt2 N1A 86.3(5) . . ?
C6A N1A C2A 119.4(14) . . ?
C6A N1A Pt2 123.8(11) . . ?
C2A N1A Pt2 116.2(10) . . ?
N3A C2A N1A 129.4(14) . . ?
C2A N3A C4A 111.4(14) . . ?
C5A C4A N9A 107.0(14) . . ?
C5A C4A N3A 123.4(16) . . ?
N9A C4A N3A 129.5(15) . . ?
C4A C5A C6A 123.8(15) . . ?
C4A C5A N7A 110.4(15) . . ?
C6A C5A N7A 125.8(15) . . ?
N6A C6A N1A 130.5(16) . . ?
N6A C6A C5A 117.0(14) . . ?
N1A C6A C5A 112.5(14) . . ?
C6A N6A Pt1 114.3(11) . . ?
C8A N7A C5A 103.6(13) . . ?
C8A N7A Pt1 152.2(11) . . ?
C5A N7A Pt1 104.1(10) . . ?
N7A C8A N9A 113.9(14) . . ?
C8A N9A C4A 105.1(13) . . ?
C8A N9A C9A 128.3(15) . . ?
C4A N9A C9A 126.5(14) . . ?
C2B N1B C6B 116.3(12) . . ?
C2B N1B Pt3 117.8(9) . . ?
C6B N1B Pt3 125.8(10) . . ?
N3B C2B N1B 131.1(13) . . ?
C2B N3B C4B 110.9(13) . . ?
N9B C4B N3B 130.8(13) . . ?
N9B C4B C5B 106.2(13) . . ?
N3B C4B C5B 123.0(13) . . ?
C4B C5B C6B 122.5(13) . . ?
C4B C5B N7B 111.0(14) . . ?
C6B C5B N7B 126.4(14) . . ?
N6B C6B N1B 127.2(13) . . ?
N6B C6B C5B 116.6(12) . . ?
N1B C6B C5B 116.2(13) . . ?
C6B N6B Pt2 112.1(9) . . ?
C8B N7B C5B 104.4(13) . . ?
C8B N7B Pt2 150.2(11) . . ?
C5B N7B Pt2 105.3(10) . . ?
N7B C8B N9B 111.7(13) . . ?
C4B N9B C8B 106.6(13) . . ?
C4B N9B C9B 125.3(14) . . ?
C8B N9B C9B 127.9(14) . . ?
C6C N1C C2C 116.5(14) . . ?
C6C N1C Pt1 128.6(10) . . ?
C2C N1C Pt1 114.5(11) . . ?
N3C C2C N1C 129.6(17) . . ?
C4C N3C C2C 110.4(15) . . ?
N3C C4C N9C 129.4(15) . . ?
N3C C4C C5C 125.6(15) . . ?
N9C C4C C5C 104.9(13) . . ?
N7C C5C C4C 110.0(13) . . ?
N7C C5C C6C 130.0(14) . . ?
C4C C5C C6C 120.0(15) . . ?
N6C C6C N1C 127.8(15) . . ?
N6C C6C C5C 114.1(14) . . ?
N1C C6C C5C 117.7(14) . . ?
C6C N6C Pt3 113.7(10) . . ?
C8C N7C C5C 106.5(13) . . ?
C8C N7C Pt3 150.3(12) . . ?
C5C N7C Pt3 103.0(9) . . ?
N7C C8C N9C 111.5(15) . . ?
C4C N9C C8C 107.0(13) . . ?
C4C N9C C9C 126.2(14) . . ?
C8C N9C C9C 126.8(14) . . ?
O1 C110 C112 122.9(25) . . ?
O1 C110 C111 120.8(22) . . ?
C112 C110 C111 116.3(24) . . ?

loop_
_geom_bond_atom_site_label_1
_geom_bond_atom_site_label_2
_geom_bond_distance
_geom_bond_site_symmetry_2
_geom_bond_publ_flag
Pt3 C11C 2.03(2) . ?
Pt3 C12C 2.05(2) . ?
Pt3 C10C 2.04(2) . ?
Pt3 N6C 2.183(13) . ?
Pt3 N1B 2.204(11) . ?
Pt3 N7C 2.246(13) . ?
Pt1 C10A 2.035(15) . ?
Pt1 C11A 2.02(2) . ?
Pt1 C12A 2.06(2) . ?
Pt1 N1C 2.188(13) . ?
Pt1 N6A 2.191(12) . ?
Pt1 N7A 2.252(14) . ?
Pt2 C12B 2.03(2) . ?
Pt2 C10B 2.06(2) . ?
Pt2 C11B 2.05(2) . ?
Pt2 N6B 2.194(11) . ?
Pt2 N7B 2.190(14) . ?
Pt2 N1A 2.227(14) . ?
N1A C6A 1.38(2) . ?
N1A C2A 1.37(2) . ?
C2A N3A 1.30(2) . ?
N3A C4A 1.38(2) . ?
C4A C5A 1.35(2) . ?
C4A N9A 1.39(2) . ?
C5A C6A 1.41(2) . ?
C5A N7A 1.40(2) . ?
C6A N6A 1.29(2) . ?
N7A C8A 1.31(2) . ?
C8A N9A 1.36(2) . ?
N9A C9A 1.47(2) . ?
N1B C2B 1.38(2) . ?
N1B C6B 1.38(2) . ?
C2B N3B 1.32(2) . ?
N3B C4B 1.37(2) . ?
C4B N9B 1.38(2) . ?
C4B C5B 1.37(2) . ?
C5B C6B 1.39(2) . ?
C5B N7B 1.38(2) . ?
C6B N6B 1.32(2) . ?
N7B C8B 1.35(2) . ?
C8B N9B 1.38(2) . ?
N9B C9B 1.45(2) . ?
N1C C6C 1.37(2) . ?
N1C C2C 1.39(2) . ?
C2C N3C 1.35(2) . ?
N3C C4C 1.35(2) . ?
C4C N9C 1.37(2) . ?
C4C C5C 1.39(2) . ?
C5C N7C 1.36(2) . ?
C5C C6C 1.39(2) . ?
C6C N6C 1.32(2) . ?
N7C C8C 1.30(2) . ?
C8C N9C 1.37(2) . ?
N9C C9C 1.46(2) . ?
O1 C110 1.22(3) . ?
C110 C112 1.49(3) . ?
C110 C111 1.49(3) . ?

loop_
_geom_torsion_atom_site_label_1
_geom_torsion_atom_site_label_2
_geom_torsion_atom_site_label_3
_geom_torsion_atom_site_label_4
_geom_torsion
_geom_torsion_site_symmetry_1
_geom_torsion_site_symmetry_2
_geom_torsion_site_symmetry_3
_geom_torsion_site_symmetry_4
_geom_torsion_publ_flag
C12B Pt2 N1A C6A 58.9(13) . . . . ?
C10B Pt2 N1A C6A 145.4(13) . . . . ?
C11B Pt2 N1A C6A -147.1(95) . . . . ?
N6B Pt2 N1A C6A -37.1(12) . . . . ?
N7B Pt2 N1A C6A -116.5(12) . . . . ?
C12B Pt2 N1A C2A -129.9(13) . . . . ?
C10B Pt2 N1A C2A -43.4(13) . . . . ?
C11B Pt2 N1A C2A 24.1(102) . . . . ?
N6B Pt2 N1A C2A 134.1(12) . . . . ?
N7B Pt2 N1A C2A 54.7(12) . . . . ?
C6A N1A C2A N3A 3.8(29) . . . . ?
Pt2 N1A C2A N3A -167.8(17) . . . . ?
N1A C2A N3A C4A -1.4(28) . . . . ?
C2A N3A C4A C5A 0.5(26) . . . . ?
C2A N3A C4A N9A 177.2(19) . . . . ?
N9A C4A C5A C6A -179.3(15) . . . . ?
N3A C4A C5A C6A -2.0(28) . . . . ?
N9A C4A C5A N7A 1.0(20) . . . . ?
N3A C4A C5A N7A 178.4(16) . . . . ?
C2A N1A C6A N6A 178.4(16) . . . . ?
Pt2 N1A C6A N6A -10.6(23) . . . . ?
C2A N1A C6A C5A -4.5(21) . . . . ?
Pt2 N1A C6A C5A 166.4(11) . . . . ?
C4A C5A C6A N6A -178.6(16) . . . . ?
N7A C5A C6A N6A 1.0(24) . . . . ?
C4A C5A C6A N1A 3.9(23) . . . . ?
N7A C5A C6A N1A -176.5(15) . . . . ?
N1A C6A N6A Pt1 179.4(13) . . . . ?
C5A C6A N6A Pt1 2.5(18) . . . . ?
C10A Pt1 N6A C6A 172.8(12) . . . . ?
C11A Pt1 N6A C6A 85.5(12) . . . . ?
C12A Pt1 N6A C6A 44.3(341) . . . . ?
N1C Pt1 N6A C6A -92.5(11) . . . . ?
N7A Pt1 N6A C6A -3.4(11) . . . . ?
C4A C5A N7A C8A -1.9(19) . . . . ?
C6A C5A N7A C8A 178.4(16) . . . . ?
C4A C5A N7A Pt1 176.0(12) . . . . ?
C6A C5A N7A Pt1 -3.6(19) . . . . ?
C10A Pt1 N7A C8A 144.5(46) . . . . ?
C11A Pt1 N7A C8A 88.4(27) . . . . ?
C12A Pt1 N7A C8A 0.0(27) . . . . ?
N1C Pt1 N7A C8A -90.4(27) . . . . ?
N6A Pt1 N7A C8A 179.1(27) . . . . ?
C10A Pt1 N7A C5A -31.2(55) . . . . ?
C11A Pt1 N7A C5A -87.4(11) . . . . ?
C12A Pt1 N7A C5A -175.8(11) . . . . ?
N1C Pt1 N7A C5A 93.8(10) . . . . ?
N6A Pt1 N7A C5A 3.3(10) . . . . ?
C5A N7A C8A N9A 2.2(19) . . . . ?
Pt1 N7A C8A N9A -173.6(19) . . . . ?
N7A C8A N9A C4A -1.6(20) . . . . ?
N7A C8A N9A C9A -178.5(18) . . . . ?
C5A C4A N9A C8A 0.3(19) . . . . ?
N3A C4A N9A C8A -176.8(18) . . . . ?
C5A C4A N9A C9A 177.3(17) . . . . ?
N3A C4A N9A C9A 0.1(31) . . . . ?
C11C Pt3 N1B C2B -134.9(13) . . . . ?
C12C Pt3 N1B C2B 44.1(173) . . . . ?
C10C Pt3 N1B C2B -48.6(13) . . . . ?
N6C Pt3 N1B C2B 127.5(12) . . . . ?
N7C Pt3 N1B C2B 48.7(12) . . . . ?
C11C Pt3 N1B C6B 49.3(13) . . . . ?
C12C Pt3 N1B C6B -131.7(166) . . . . ?
C10C Pt3 N1B C6B 135.6(13) . . . . ?
N6C Pt3 N1B C6B -48.3(12) . . . . ?
N7C Pt3 N1B C6B -127.1(13) . . . . ?
C6B N1B C2B N3B 0.2(27) . . . . ?
Pt3 N1B C2B N3B -176.0(16) . . . . ?
N1B C2B N3B C4B -0.1(27) . . . . ?
C2B N3B C4B N9B 178.5(17) . . . . ?
C2B N3B C4B C5B -1.0(24) . . . . ?
N9B C4B C5B C6B -177.6(14) . . . . ?
N3B C4B C5B C6B 2.1(26) . . . . ?
N9B C4B C5B N7B -0.9(19) . . . . ?
N3B C4B C5B N7B 178.7(15) . . . . ?
C2B N1B C6B N6B -177.0(15) . . . . ?
Pt3 N1B C6B N6B -1.2(23) . . . . ?
C2B N1B C6B C5B 0.8(21) . . . . ?
Pt3 N1B C6B C5B 176.6(10) . . . . ?
C4B C5B C6B N6B 176.2(15) . . . . ?
N7B C5B C6B N6B 0.1(24) . . . . ?
C4B C5B C6B N1B -1.8(23) . . . . ?
N7B C5B C6B N1B -178.0(15) . . . . ?
N1B C6B N6B Pt2 179.3(12) . . . . ?
C5B C6B N6B Pt2 1.5(17) . . . . ?
C12B Pt2 N6B C6B 178.0(12) . . . . ?
C10B Pt2 N6B C6B 49.7(117) . . . . ?
C11B Pt2 N6B C6B 89.1(12) . . . . ?
N7B Pt2 N6B C6B -1.8(10) . . . . ?
N1A Pt2 N6B C6B -87.7(11) . . . . ?
C4B C5B N7B C8B 0.1(19) . . . . ?
C6B C5B N7B C8B 176.6(16) . . . . ?
C4B C5B N7B Pt2 -178.1(11) . . . . ?
C6B C5B N7B Pt2 -1.6(20) . . . . ?
C12B Pt2 N7B C8B -177.3(81) . . . . ?
C10B Pt2 N7B C8B 8.1(24) . . . . ?
C11B Pt2 N7B C8B 96.0(24) . . . . ?
N6B Pt2 N7B C8B -174.9(24) . . . . ?
N1A Pt2 N7B C8B -82.2(24) . . . . ?
C12B Pt2 N7B C5B -0.9(92) . . . . ?
C10B Pt2 N7B C5B -175.5(11) . . . . ?
C11B Pt2 N7B C5B -87.5(11) . . . . ?
N6B Pt2 N7B C5B 1.6(10) . . . . ?
N1A Pt2 N7B C5B 94.3(10) . . . . ?
C5B N7B C8B N9B 0.7(19) . . . . ?
Pt2 N7B C8B N9B 177.2(17) . . . . ?
N3B C4B N9B C8B -178.3(17) . . . . ?
C5B C4B N9B C8B 1.3(18) . . . . ?
N3B C4B N9B C9B -2.8(29) . . . . ?
C5B C4B N9B C9B 176.8(17) . . . . ?
N7B C8B N9B C4B -1.3(19) . . . . ?
N7B C8B N9B C9B -176.6(17) . . . . ?
C10A Pt1 N1C C6C 55.9(13) . . . . ?
C11A Pt1 N1C C6C -154.7(149) . . . . ?
C12A Pt1 N1C C6C 140.9(13) . . . . ?
N6A Pt1 N1C C6C -39.9(12) . . . . ?
N7A Pt1 N1C C6C -118.5(12) . . . . ?
C10A Pt1 N1C C2C -131.0(12) . . . . ?
C11A Pt1 N1C C2C 18.4(157) . . . . ?
C12A Pt1 N1C C2C -46.0(12) . . . . ?
N6A Pt1 N1C C2C 133.2(11) . . . . ?
N7A Pt1 N1C C2C 54.6(11) . . . . ?
C6C N1C C2C N3C -4.8(25) . . . . ?
Pt1 N1C C2C N3C -178.8(15) . . . . ?
N1C C2C N3C C4C 1.7(25) . . . . ?
C2C N3C C4C N9C 179.0(15) . . . . ?
C2C N3C C4C C5C 2.0(22) . . . . ?
N3C C4C C5C N7C 176.1(14) . . . . ?
N9C C4C C5C N7C -1.5(16) . . . . ?
N3C C4C C5C C6C -2.4(22) . . . . ?
N9C C4C C5C C6C 180.0(12) . . . . ?
C2C N1C C6C N6C 176.5(14) . . . . ?
Pt1 N1C C6C N6C -10.5(21) . . . . ?
C2C N1C C6C C5C 4.0(19) . . . . ?
Pt1 N1C C6C C5C 177.0(9) . . . . ?
N7C C5C C6C N6C 7.4(21) . . . . ?
C4C C5C C6C N6C -174.4(12) . . . . ?
N7C C5C C6C N1C -179.1(14) . . . . ?
C4C C5C C6C N1C -0.9(19) . . . . ?
N1C C6C N6C Pt3 179.8(11) . . . . ?
C5C C6C N6C Pt3 -7.5(15) . . . . ?
C11C Pt3 N6C C6C -176.5(10) . . . . ?
C12C Pt3 N6C C6C 95.2(11) . . . . ?
C10C Pt3 N6C C6C -5.6(80) . . . . ?
N1B Pt3 N6C C6C -82.7(10) . . . . ?
N7C Pt3 N6C C6C 5.0(9) . . . . ?
C4C C5C N7C C8C 2.4(17) . . . . ?
C6C C5C N7C C8C -179.3(15) . . . . ?
C4C C5C N7C Pt3 179.0(9) . . . . ?
C6C C5C N7C Pt3 -2.7(18) . . . . ?
C11C Pt3 N7C C8C 149.7(79) . . . . ?
C12C Pt3 N7C C8C 79.6(25) . . . . ?
C10C Pt3 N7C C8C -8.7(25) . . . . ?
N6C Pt3 N7C C8C 172.0(25) . . . . ?
N1B Pt3 N7C C8C -100.2(24) . . . . ?
C11C Pt3 N7C C5C -23.7(89) . . . . ?
C12C Pt3 N7C C5C -93.7(10) . . . . ?
C10C Pt3 N7C C5C 178.0(9) . . . . ?
N6C Pt3 N7C C5C -1.3(9) . . . . ?
N1B Pt3 N7C C5C 86.5(9) . . . . ?
C5C N7C C8C N9C -2.4(18) . . . . ?
Pt3 N7C C8C N9C -175.6(17) . . . . ?
N3C C4C N9C C8C -177.4(15) . . . . ?
C5C C4C N9C C8C 0.1(16) . . . . ?
N3C C4C N9C C9C 0.7(26) . . . . ?
C5C C4C N9C C9C 178.2(15) . . . . ?
N7C C8C N9C C4C 1.5(18) . . . . ?
N7C C8C N9C C9C -176.7(15) . . . . ?
